data_2019574
loop_
_publ_author_name
'Poto\<c\<n\'ak, Ivan'
'V\'ahovsk\'a, Lucia'
'Herich, Peter'

_publ_section_title
;
 Low-dimensional compounds containing cyanide groups. XXV. Synthesis,
 spectroscopic properties and crystal structures of two ionic iron(II)
 complexes with tricyanomethanide:
 tris(1,10-phenanthroline-\k^2^<i>N</i>,<i>N</i>')iron(II)
 bis(tricyanomethanide) and
 tris(2,2'-bipyridine-\k^2^<i>N</i>,<i>N</i>')iron(II)
 bis(tricyanomethanide) sesquihydrate
;
_journal_coeditor_code EM3067
_journal_issue 5
_journal_name_full 'Acta Crystallographica Section C'
_journal_page_first 432
_journal_page_last 436
_journal_paper_doi 10.1107/S2053229614006512
_journal_volume 70
_journal_year 2014
_chemical_formula_iupac '[Fe (C10 H8 N2)3] (C4 N3)2, 1.5H2 O'
_chemical_formula_moiety 'C30 H24 Fe N6 2+, 2(C4 N3 -), 1.5(H2 O)'
_chemical_formula_sum 'C38 H27 Fe N12 O1.5'
_chemical_formula_weight 731.56
_chemical_name_systematic
;
Tris(2,2'-bipyridine-\k^2^<i>N</i>,<i>N</i>')iron(II) bis(tricyanomethanide)
sesquihydrate
;
_space_group_crystal_system trigonal
_space_group_IT_number 155
_space_group_name_Hall 'R 3 2"'
_space_group_name_H-M_alt 'R 3 2 :H'
_symmetry_space_group_name_Hall 'R 3 2"'
_symmetry_space_group_name_H-M 'R 3 2 :H'
_atom_sites_solution_hydrogens mixed
_atom_sites_solution_primary direct
_atom_sites_solution_secondary difmap
_audit_creation_method SHELXL2013
_cell_angle_alpha 90
_cell_angle_beta 90
_cell_angle_gamma 120
_cell_formula_units_Z 6
_cell_length_a 15.4137(6)
_cell_length_b 15.4137(6)
_cell_length_c 27.2718(14)
_cell_measurement_reflns_used 19620
_cell_measurement_temperature 193(2)
_cell_measurement_theta_max 29.465
_cell_measurement_theta_min 1.70
_cell_volume 5611.2(4)
_computing_cell_refinement 'WinCell in X-AREA (Stoe & Cie, 2002)'
_computing_data_collection 'WinExpose in X-AREA (Stoe & Cie, 2002)'
_computing_data_reduction 'WinIntegrate in X-AREA (Stoe & Cie, 2002)'
_computing_molecular_graphics 'DIAMOND (Brandenburg, 2001)'
_computing_publication_material 'SHELXL2013 (Sheldrick, 2008)'
_computing_structure_refinement 'SHELXL2013 (Sheldrick, 2008)'
_computing_structure_solution 'SHELXS2013 (Sheldrick, 2008)'
_diffrn_ambient_temperature 193(2)
_diffrn_measured_fraction_theta_full 1.000
_diffrn_measured_fraction_theta_max 1.000
_diffrn_measurement_device_type 'Stoe IPDSII'
_diffrn_measurement_method \w
_diffrn_radiation_type MoK\a
_diffrn_radiation_wavelength 0.71069
_diffrn_reflns_av_R_equivalents 0.0291
_diffrn_reflns_limit_h_max 19
_diffrn_reflns_limit_h_min -19
_diffrn_reflns_limit_k_max 19
_diffrn_reflns_limit_k_min -19
_diffrn_reflns_limit_l_max 34
_diffrn_reflns_limit_l_min -34
_diffrn_reflns_number 14192
_diffrn_reflns_theta_full 25.240
_diffrn_reflns_theta_max 26.494
_diffrn_reflns_theta_min 1.698
_exptl_absorpt_coefficient_mu 0.452
_exptl_absorpt_correction_T_max 0.9140
_exptl_absorpt_correction_T_min 0.8540
_exptl_absorpt_correction_type numerical
_exptl_absorpt_process_details '(XPREP in SHELXTL; Sheldrick, 2008)'
_exptl_crystal_colour 'dark red'
_exptl_crystal_density_diffrn 1.299
_exptl_crystal_description prism
_exptl_crystal_F_000 2262
_exptl_crystal_size_max 0.20
_exptl_crystal_size_mid 0.11
_exptl_crystal_size_min 0.11
_refine_diff_density_max 0.263
_refine_diff_density_min -0.316
_refine_ls_abs_structure_details 'Refined as an inversion twin; Flack (1983), with HOW MANY Friedel pairs?'
_refine_ls_abs_structure_Flack 0.48(2)
_refine_ls_extinction_method none
_refine_ls_goodness_of_fit_ref 1.014
_refine_ls_hydrogen_treatment mixed
_refine_ls_matrix_type full
_refine_ls_number_parameters 166
_refine_ls_number_reflns 2592
_refine_ls_number_restraints 0
_refine_ls_restrained_S_all 1.014
_refine_ls_R_factor_all 0.0293
_refine_ls_R_factor_gt 0.0266
_refine_ls_shift/su_max 0.001
_refine_ls_shift/su_mean 0.000
_refine_ls_structure_factor_coef Fsqd
_refine_ls_weighting_details 'w = 1/[\s^2^(Fo^2^)+(0.0418P)^2^] where P=(Fo^2^+2Fc^2^)/3'
_refine_ls_weighting_scheme calc
_refine_ls_wR_factor_gt 0.0606
_refine_ls_wR_factor_ref 0.0613
_reflns_number_gt 2420
_reflns_number_total 2592
_reflns_threshold_expression I>2\s(I)
_cod_data_source_file em3067sup1.cif
_cod_data_source_block II
_cod_original_cell_volume 5611.2(5)
_cod_original_formula_sum 'C38 H27 Fe N12 O1.50'
_cod_database_code 2019574
_cod_database_fobs_code 2019574
_shelx_space_group_comment
;
The symmetry employed for this shelxl refinement is uniquely defined
by the following loop, which should always be used as a source of
symmetry information in preference to the above space-group names.
They are only intended as comments.
;
_shelxl_version_number .2013

loop_
_space_group_symop_operation_xyz
'x, y, z'
'-y, x-y, z'
'-x+y, -x, z'
'y, x, -z'
'-x, -x+y, -z'
'x-y, -y, -z'
'x+2/3, y+1/3, z+1/3'
'-y+2/3, x-y+1/3, z+1/3'
'-x+y+2/3, -x+1/3, z+1/3'
'y+2/3, x+1/3, -z+1/3'
'-x+2/3, -x+y+1/3, -z+1/3'
'x-y+2/3, -y+1/3, -z+1/3'
'x+1/3, y+2/3, z+2/3'
'-y+1/3, x-y+2/3, z+2/3'
'-x+y+1/3, -x+2/3, z+2/3'
'y+1/3, x+2/3, -z+2/3'
'-x+1/3, -x+y+2/3, -z+2/3'
'x-y+1/3, -y+2/3, -z+2/3'

loop_
_atom_site_type_symbol
_atom_site_label
_atom_site_fract_x
_atom_site_fract_y
_atom_site_fract_z
_atom_site_U_iso_or_equiv
_atom_site_adp_type
_atom_site_calc_flag
_atom_site_occupancy
Fe Fe1 1.0000 1.0000 0.80752(2) 0.03149(13) Uani d 1
N N10 0.98006(13) 0.88285(13) 0.84557(6) 0.0366(4) Uani d 1
N N20 0.88653(13) 0.89542(13) 0.76990(6) 0.0355(4) Uani d 1
C C11 0.9064(2) 0.79337(15) 0.82873(8) 0.0442(5) Uani d 1
C C12 1.03318(19) 0.8830(2) 0.88472(8) 0.0458(5) Uani d 1
H H12 1.0857 0.9452 0.8965 0.055 Uiso calc 1
C C13 1.0142(2) 0.7958(2) 0.90847(11) 0.0601(7) Uani d 1
H H13 1.0518 0.7985 0.9366 0.072 Uiso calc 1
C C14 0.9406(3) 0.7057(2) 0.89086(14) 0.0765(10) Uani d 1
H H14 0.9273 0.6450 0.9062 0.092 Uiso calc 1
C C15 0.8858(2) 0.7040(2) 0.85052(12) 0.0690(9) Uani d 1
H H15 0.8344 0.6421 0.8378 0.083 Uiso calc 1
C C21 0.85033(17) 0.80076(17) 0.78679(9) 0.0416(5) Uani d 1
C C22 0.83910(16) 0.90937(19) 0.73183(7) 0.0417(5) Uani d 1
H H22 0.8640 0.9753 0.7196 0.050 Uiso calc 1
C C23 0.75557(19) 0.8314(2) 0.70987(9) 0.0495(6) Uani d 1
H H23 0.7242 0.8437 0.6829 0.059 Uiso calc 1
C C24 0.7185(2) 0.7358(2) 0.72764(10) 0.0574(7) Uani d 1
H H24 0.6606 0.6814 0.7134 0.069 Uiso calc 1
C C25 0.7665(2) 0.7197(2) 0.76646(10) 0.0554(7) Uani d 1
H H25 0.7424 0.6541 0.7790 0.066 Uiso calc 1
C C1 0.6667 0.3333 0.95444(14) 0.0506(9) Uani d 1
C C2 0.7673(2) 0.4078(2) 0.95174(10) 0.0568(7) Uani d 1
N N2 0.8505(2) 0.4692(2) 0.94954(13) 0.0829(8) Uani d 1
C C3 0.6667 0.3333 0.8333 0.0385(9) Uani d 1
C C4 0.6667 0.4242(2) 0.8333 0.0456(7) Uani d 1
N N4 0.6667 0.4985(2) 0.8333 0.0698(10) Uani d 1
C C5 1.0000 1.0000 1.0000 0.0444(11) Uani d 1
C C6 0.9082(3) 0.9082(3) 1.0000 0.0485(8) Uani d 1
N N6 0.8337(2) 0.8337(2) 1.0000 0.0687(10) Uani d 1
O O1 1.0000 0.6426(3) 1.0000 0.1135(17) Uani d 1
H H1 0.950(4) 0.575(4) 0.9843(18) 0.136 Uiso d 1

loop_
_atom_site_aniso_label
_atom_site_aniso_U_11
_atom_site_aniso_U_22
_atom_site_aniso_U_33
_atom_site_aniso_U_12
_atom_site_aniso_U_13
_atom_site_aniso_U_23
Fe1 0.03306(16) 0.03306(16) 0.0284(2) 0.01653(8) 0.000 0.000
N10 0.0371(9) 0.0393(10) 0.0345(9) 0.0199(8) -0.0032(8) 0.0009(8)
N20 0.0378(9) 0.0392(10) 0.0310(9) 0.0204(8) -0.0013(7) -0.0001(8)
C11 0.0444(14) 0.0372(10) 0.0473(11) 0.0176(11) -0.0067(11) 0.0043(8)
C12 0.0481(13) 0.0501(13) 0.0420(12) 0.0267(11) -0.0093(10) 0.0011(10)
C13 0.0646(17) 0.0634(17) 0.0560(15) 0.0347(14) -0.0138(13) 0.0128(13)
C14 0.081(2) 0.0515(17) 0.087(2) 0.0260(16) -0.0208(19) 0.0221(16)
C15 0.0714(19) 0.0392(13) 0.081(2) 0.0164(12) -0.0248(16) 0.0110(13)
C21 0.0400(12) 0.0385(11) 0.0428(11) 0.0168(10) -0.0052(10) 0.0014(9)
C22 0.0435(11) 0.0456(14) 0.0347(9) 0.0214(11) -0.0041(8) 0.0017(10)
C23 0.0488(13) 0.0612(16) 0.0375(12) 0.0266(12) -0.0108(10) -0.0032(11)
C24 0.0498(14) 0.0532(15) 0.0549(15) 0.0150(12) -0.0183(12) -0.0093(12)
C25 0.0545(15) 0.0407(13) 0.0565(15) 0.0130(11) -0.0130(13) 0.0007(11)
C1 0.0579(14) 0.0579(14) 0.0361(17) 0.0289(7) 0.000 0.000
C2 0.0639(18) 0.0589(17) 0.0489(14) 0.0317(14) -0.0049(12) -0.0053(11)
N2 0.0629(17) 0.0726(18) 0.102(2) 0.0258(16) -0.0078(15) -0.0082(16)
C3 0.0392(14) 0.0392(14) 0.037(2) 0.0196(7) 0.000 0.000
C4 0.0376(17) 0.0439(14) 0.0531(19) 0.0188(9) 0.0054(15) 0.0027(7)
N4 0.0541(19) 0.0455(13) 0.113(3) 0.0271(10) 0.012(2) 0.0061(10)
C5 0.0459(16) 0.0459(16) 0.041(2) 0.0230(8) 0.000 0.000
C6 0.0515(16) 0.0515(16) 0.0414(18) 0.0250(19) -0.0060(8) 0.0060(8)
N6 0.0595(15) 0.0595(15) 0.070(2) 0.0172(18) -0.0113(10) 0.0113(10)
O1 0.147(4) 0.0912(18) 0.121(4) 0.073(2) -0.072(3) -0.0362(17)

loop_
_atom_type_symbol
_atom_type_description
_atom_type_scat_dispersion_real
_atom_type_scat_dispersion_imag
_atom_type_scat_source
C C 0.0033 0.0016 'International Tables Vol C Tables 4.2.6.8 and 6.1.1.4'
H H 0.0000 0.0000 'International Tables Vol C Tables 4.2.6.8 and 6.1.1.4'
Fe Fe 0.3463 0.8444 'International Tables Vol C Tables 4.2.6.8 and 6.1.1.4'
N N 0.0061 0.0033 'International Tables Vol C Tables 4.2.6.8 and 6.1.1.4'
O O 0.0106 0.0060 'International Tables Vol C Tables 4.2.6.8 and 6.1.1.4'

loop_
_geom_angle_atom_site_label_1
_geom_angle_atom_site_label_2
_geom_angle_atom_site_label_3
_geom_angle_site_symmetry_1
_geom_angle_site_symmetry_3
_geom_angle
_geom_angle_publ_flag
N10 Fe1 N10 . 2_765 94.78(7) yes
N10 Fe1 N10 . 3_675 94.78(7) ?
N10 Fe1 N10 2_765 3_675 94.78(7) ?
N10 Fe1 N20 . . 81.76(7) yes
N10 Fe1 N20 2_765 . 175.62(8) yes
N10 Fe1 N20 3_675 . 88.21(7) ?
N10 Fe1 N20 . 3_675 175.62(8) ?
N10 Fe1 N20 2_765 3_675 88.21(7) ?
N10 Fe1 N20 3_675 3_675 81.76(7) ?
N20 Fe1 N20 . 3_675 95.40(7) ?
N10 Fe1 N20 . 2_765 88.21(7) yes
N10 Fe1 N20 2_765 2_765 81.76(7) ?
N10 Fe1 N20 3_675 2_765 175.62(8) ?
N20 Fe1 N20 . 2_765 95.40(7) yes
N20 Fe1 N20 3_675 2_765 95.40(7) ?
C12 N10 C11 . . 118.0(2) ?
C12 N10 Fe1 . . 126.97(16) ?
C11 N10 Fe1 . . 114.96(14) ?
C22 N20 C21 . . 118.0(2) ?
C22 N20 Fe1 . . 126.90(16) ?
C21 N20 Fe1 . . 114.99(15) ?
N10 C11 C15 . . 121.8(2) ?
N10 C11 C21 . . 114.21(19) ?
C15 C11 C21 . . 124.0(2) ?
N10 C12 C13 . . 122.5(2) ?
N10 C12 H12 . . 118.8 ?
C13 C12 H12 . . 118.8 ?
C14 C13 C12 . . 119.1(3) ?
C14 C13 H13 . . 120.4 ?
C12 C13 H13 . . 120.4 ?
C13 C14 C15 . . 119.2(3) ?
C13 C14 H14 . . 120.4 ?
C15 C14 H14 . . 120.4 ?
C14 C15 C11 . . 119.4(3) ?
C14 C15 H15 . . 120.3 ?
C11 C15 H15 . . 120.3 ?
N20 C21 C25 . . 122.0(2) ?
N20 C21 C11 . . 113.93(19) ?
C25 C21 C11 . . 124.0(2) ?
N20 C22 C23 . . 122.6(2) ?
N20 C22 H22 . . 118.7 ?
C23 C22 H22 . . 118.7 ?
C24 C23 C22 . . 119.1(2) ?
C24 C23 H23 . . 120.5 ?
C22 C23 H23 . . 120.5 ?
C23 C24 C25 . . 119.3(2) ?
C23 C24 H24 . . 120.4 ?
C25 C24 H24 . . 120.4 ?
C24 C25 C21 . . 119.0(2) ?
C24 C25 H25 . . 120.5 ?
C21 C25 H25 . . 120.5 ?
C2 C1 C2 3_665 2_655 119.72(4) ?
C2 C1 C2 3_665 . 119.72(4) ?
C2 C1 C2 2_655 . 119.72(4) ?
N2 C2 C1 . . 179.9(4) ?
C4 C3 C4 3_665 2_655 120.004(2) ?
C4 C3 C4 3_665 . 119.998(4) ?
C4 C3 C4 2_655 . 119.997(2) ?
N4 C4 C3 . . 180.0 ?
C6 C5 C6 3_675 2_765 120.000(7) ?
C6 C5 C6 3_675 . 120.000(2) ?
C6 C5 C6 2_765 . 120.000(2) ?
N6 C6 C5 . . 180.0(6) ?

loop_
_geom_bond_atom_site_label_1
_geom_bond_atom_site_label_2
_geom_bond_site_symmetry_2
_geom_bond_distance
_geom_bond_publ_flag
Fe1 N10 . 1.9689(18) yes
Fe1 N10 2_765 1.9690(18) ?
Fe1 N10 3_675 1.9690(18) ?
Fe1 N20 . 1.9725(18) yes
Fe1 N20 3_675 1.9725(18) ?
Fe1 N20 2_765 1.9725(18) ?
N10 C12 . 1.345(3) ?
N10 C11 . 1.355(3) ?
N20 C22 . 1.348(3) ?
N20 C21 . 1.356(3) ?
C11 C15 . 1.383(3) ?
C11 C21 . 1.472(3) ?
C12 C13 . 1.384(4) ?
C12 H12 . 0.9500 ?
C13 C14 . 1.367(4) ?
C13 H13 . 0.9500 ?
C14 C15 . 1.379(4) ?
C14 H14 . 0.9500 ?
C15 H15 . 0.9500 ?
C21 C25 . 1.387(4) ?
C22 C23 . 1.383(3) ?
C22 H22 . 0.9500 ?
C23 C24 . 1.375(4) ?
C23 H23 . 0.9500 ?
C24 C25 . 1.383(4) ?
C24 H24 . 0.9500 ?
C25 H25 . 0.9500 ?
C1 C2 3_665 1.396(3) ?
C1 C2 2_655 1.396(3) ?
C1 C2 . 1.396(3) ?
C2 N2 . 1.154(4) ?
C3 C4 3_665 1.400(3) ?
C3 C4 2_655 1.400(4) ?
C3 C4 . 1.400(3) ?
C4 N4 . 1.146(5) ?
C5 C6 3_675 1.415(4) ?
C5 C6 2_765 1.415(4) ?
C5 C6 . 1.415(4) ?
C6 N6 . 1.149(5) ?
O1 H1 . 1.02(5) ?

loop_
_geom_hbond_atom_site_label_D
_geom_hbond_atom_site_label_H
_geom_hbond_atom_site_label_A
_geom_hbond_distance_DH
_geom_hbond_distance_HA
_geom_hbond_distance_DA
_geom_hbond_angle_DHA
O1 H1 N2 1.02(5) 1.85(5) 2.861(4) 168(4)
